data_1520704
loop_
_publ_author_name
'D\"orr, Aur\'elie A'
'Lubell, William D.'

_publ_section_title
;
 \g-Turn Mimicry with Benzodiazepinones and Pyrrolobenzodiazepinones
 Synthesized from a Common Amino Ketone Intermediate.
;
_journal_issue 14
_journal_name_full 'Organic letters'
_journal_page_first 3592
_journal_page_last 3595
_journal_paper_doi 10.1021/acs.orglett.5b01679
_journal_volume 17
_journal_year 2015
_chemical_formula_moiety 'C22 H20 N2 O3'
_chemical_formula_sum 'C22 H20 N2 O3'
_chemical_formula_weight 360.40
_space_group_crystal_system triclinic
_space_group_IT_number 2
_space_group_name_Hall '-P 1'
_space_group_name_H-M_alt 'P -1'
_symmetry_space_group_name_Hall '-P 1'
_symmetry_space_group_name_H-M 'P -1'
_atom_sites_solution_hydrogens geom
_atom_sites_solution_primary direct
_audit_creation_date 2015-06-19
_audit_creation_method
;
Olex2 1.2
(compiled 2015.01.26 svn.r3150 for OlexSys, GUI svn.r4998)
;
_cell_angle_alpha 110.000(3)
_cell_angle_beta 95.830(3)
_cell_angle_gamma 100.677(3)
_cell_formula_units_Z 4
_cell_length_a 11.7148(5)
_cell_length_b 11.8534(5)
_cell_length_c 14.1205(6)
_cell_measurement_reflns_used 9993
_cell_measurement_temperature 105
_cell_measurement_theta_max 54.931
_cell_measurement_theta_min 2.946
_cell_volume 1781.51(14)
_computing_cell_refinement 'SAINT v8.34A (Bruker, 2013)'
_computing_data_collection
;
APEX 2 (2013) Bruker AXS Inc., Madison, WI 53719-1173.
;
_computing_data_reduction 'SAINT v8.34A (Bruker, 2013)'
_computing_molecular_graphics 'Olex2 (Dolomanov et al., 2009)'
_computing_publication_material 'Olex2 (Dolomanov et al., 2009)'
_computing_structure_refinement 'XL (Sheldrick, 2008)'
_computing_structure_solution 'XT (Sheldrick, 2015)'
_diffrn_ambient_temperature 105
_diffrn_detector 'CMOS Area detector'
_diffrn_detector_area_resol_mean 10.24
_diffrn_detector_type 'Bruker Photon 100 CMOS Detector'
_diffrn_measured_fraction_theta_full 1.000
_diffrn_measured_fraction_theta_max 0.998
_diffrn_measurement_device 'k-geometry diffractometer'
_diffrn_measurement_device_type 'Bruker Venture Metaljet'
_diffrn_measurement_method '\w and \f scans'
_diffrn_radiation_collimation 'Focusing mirrors'
_diffrn_radiation_monochromator 'Helios MX Mirror Optics'
_diffrn_radiation_probe x-ray
_diffrn_radiation_type GaK\a
_diffrn_radiation_wavelength 1.34139
_diffrn_reflns_av_R_equivalents 0.0856
_diffrn_reflns_av_unetI/netI 0.0595
_diffrn_reflns_laue_measured_fraction_full 1.000
_diffrn_reflns_laue_measured_fraction_max 0.998
_diffrn_reflns_limit_h_max 14
_diffrn_reflns_limit_h_min -14
_diffrn_reflns_limit_k_max 14
_diffrn_reflns_limit_k_min -14
_diffrn_reflns_limit_l_max 17
_diffrn_reflns_limit_l_min -17
_diffrn_reflns_number 53558
_diffrn_reflns_point_group_measured_fraction_full 1.000
_diffrn_reflns_point_group_measured_fraction_max 0.998
_diffrn_reflns_theta_full 53.594
_diffrn_reflns_theta_max 55.037
_diffrn_reflns_theta_min 2.945
_diffrn_source 'Metal Jet'
_diffrn_source_target Ga
_diffrn_source_type 'Gallium Liquid Metal Jet Source'
_exptl_absorpt_coefficient_mu 0.468
_exptl_absorpt_correction_T_max 0.7508
_exptl_absorpt_correction_T_min 0.6153
_exptl_absorpt_correction_type multi-scan
_exptl_absorpt_process_details
;
SADABS-2014/5 (Bruker,2014/5) was used for absorption correction.
wR2(int) was 0.1347 before and 0.0753 after correction.
The Ratio of minimum to maximum transmission is 0.8195.
The \l/2 correction factor is 0.00150.
;
_exptl_crystal_colour Colorless
_exptl_crystal_colour_primary Colorless
_exptl_crystal_density_diffrn 1.344
_exptl_crystal_description NEEDLE
_exptl_crystal_F_000 760
_exptl_crystal_size_max 0.22
_exptl_crystal_size_mid 0.02
_exptl_crystal_size_min 0.02
_refine_diff_density_max 0.547
_refine_diff_density_min -0.259
_refine_diff_density_rms 0.072
_refine_ls_extinction_method none
_refine_ls_goodness_of_fit_ref 1.031
_refine_ls_hydrogen_treatment constr
_refine_ls_matrix_type full
_refine_ls_number_parameters 512
_refine_ls_number_reflns 6798
_refine_ls_number_restraints 19
_refine_ls_restrained_S_all 1.030
_refine_ls_R_factor_all 0.1461
_refine_ls_R_factor_gt 0.0847
_refine_ls_shift/su_max 0.000
_refine_ls_shift/su_mean 0.000
_refine_ls_structure_factor_coef Fsqd
_refine_ls_weighting_details 'w=1/[\s^2^(Fo^2^)+(0.1344P)^2^+1.5541P] where P=(Fo^2^+2Fc^2^)/3'
_refine_ls_weighting_scheme calc
_refine_ls_wR_factor_gt 0.2272
_refine_ls_wR_factor_ref 0.2672
_reflns_Friedel_coverage 0.000
_reflns_number_gt 3882
_reflns_number_total 6798
_reflns_threshold_expression 'I > 2\s(I)'
_cod_data_source_file ol5b01679_si_003.cif
_cod_data_source_block lube95
_cod_depositor_comments
;
The following automatic conversions were performed:

'_diffrn_radiation_probe' value 'X-ray' changed to 'x-ray' according
to
/usr/data/users/saulius/crontab/automatic-downloads/rss-feeds/ACS/lib/dictionaries/cif_core.dic
dictionary named 'cif_core.dic' version 2.4.2 from 2011-04-26.

Automatic conversion script
Id: cif_fix_values 3271 2015-04-21 07:52:19Z andrius 

 Adding full bibliography for 1520704--1520706.cif.
;
_cod_original_cell_volume 1781.51(13)
_cod_database_code 1520704
_shelx_space_group_comment
;
The symmetry employed for this shelxl refinement is uniquely defined
by the following loop, which should always be used as a source of
symmetry information in preference to the above space-group names.
They are only intended as comments.
;
_shelx_estimated_absorpt_t_max 0.991
_shelx_estimated_absorpt_t_min 0.904
_olex2_refinement_description
;
1. Fixed Uiso
 At 1.2 times of:
  All C(H) groups, All C(H,H) groups, All C(H,H,H,H) groups, All N(H) groups
2. Restrained distances
 C46-C47A \\sim C46-C47B
 with sigma of 0.02
 C49A-C50 \\sim C49B-C50
 with sigma of 0.02
3. Uiso/Uaniso restraints and constraints
All non-hydrogen atoms have similar U: within 0.8A with sigma of 0.04 and sigma
for terminal atoms of 0.08
Uanis(C49A) = Uanis(C49B)
Uanis(C47A) = Uanis(C47B)
4. Same fragment restrains
{C47A, O47A, O48A, C49A} sigma for 1-2: 0.02, 1-3: 0.04
as
{C47B, O47B, O48B, C49B}
5. Others
 Sof(H46c)=Sof(H46d)=Sof(C47B)=Sof(O47B)=Sof(O48B)=Sof(C49B)=Sof(H49c)=
 Sof(H49d)=1-FVAR(1)
 Sof(H46a)=Sof(H46b)=Sof(C47A)=Sof(O47A)=Sof(O48A)=Sof(C49A)=Sof(H49a)=
 Sof(H49b)=FVAR(1)
6.a Ternary CH refined with riding coordinates:
 C3(H3), C33(H33)
6.b Secondary CH2 refined with riding coordinates:
 C15(H15a,H15b), C16(H16a,H16b), C19(H19a,H19b), C45(H45a,H45b), C46(H46a,
 H46b), C46(H46c,H46d), C49A(H49a,H49b), C49B(H49c,H49d)
6.c Aromatic/amide H refined with riding coordinates:
 N1(H1), C7(H7), C8(H8), C9(H9), C10(H10), C12(H12), C13(H13), C14(H14),
 C21(H21), C22(H22), C23(H23), C24(H24), C25(H25), N31(H31), C37(H37), C38(H38),
  C39(H39), C40(H40), C42(H42), C43(H43), C44(H44), C51(H51), C52(H52),
 C53(H53), C54(H54), C55(H55)
;
_shelx_shelxl_version_number 2014/7
_olex2_submission_special_instructions 'No special instructions were received'

loop_
_space_group_symop_operation_xyz
'x, y, z'
'-x, -y, -z'

loop_
_atom_site_label
_atom_site_type_symbol
_atom_site_fract_x
_atom_site_fract_y
_atom_site_fract_z
_atom_site_U_iso_or_equiv
_atom_site_adp_type
_atom_site_occupancy
_atom_site_site_symmetry_order
_atom_site_calc_flag
_atom_site_refinement_flags_posn
_atom_site_refinement_flags_adp
_atom_site_refinement_flags_occupancy
_atom_site_disorder_assembly
_atom_site_disorder_group
N1 N 0.6323(2) 0.3916(3) 0.5310(2) 0.0362(7) Uani 1 1 d . U . . .
H1 H 0.6536 0.4060 0.4775 0.043 Uiso 1 1 calc R . . . .
C2 C 0.7165(3) 0.4454(3) 0.6173(3) 0.0385(9) Uani 1 1 d . U . . .
O2 O 0.8093(2) 0.5157(2) 0.61984(18) 0.0421(6) Uani 1 1 d . U . . .
C3 C 0.6950(3) 0.4235(3) 0.7138(3) 0.0408(9) Uani 1 1 d . U . . .
H3 H 0.7722 0.4570 0.7622 0.049 Uiso 1 1 calc R . . . .
N4 N 0.6589(3) 0.2932(3) 0.6979(2) 0.0410(7) Uani 1 1 d . U . . .
C5 C 0.5605(3) 0.2089(3) 0.6330(3) 0.0388(9) Uani 1 1 d . U . . .
C6 C 0.4816(3) 0.2350(3) 0.5610(3) 0.0366(8) Uani 1 1 d . U . . .
C7 C 0.3627(3) 0.1680(3) 0.5322(3) 0.0416(9) Uani 1 1 d . U . . .
H7 H 0.3346 0.1156 0.5670 0.050 Uiso 1 1 calc R . . . .
C8 C 0.2862(3) 0.1758(3) 0.4558(3) 0.0456(10) Uani 1 1 d . U . . .
H8 H 0.2070 0.1284 0.4376 0.055 Uiso 1 1 calc R . . . .
C9 C 0.3252(3) 0.2535(3) 0.4048(3) 0.0454(9) Uani 1 1 d . U . . .
H9 H 0.2734 0.2578 0.3505 0.054 Uiso 1 1 calc R . . . .
C10 C 0.4385(3) 0.3236(3) 0.4336(3) 0.0396(9) Uani 1 1 d . U . . .
H10 H 0.4641 0.3781 0.3998 0.048 Uiso 1 1 calc R . . . .
C11 C 0.5180(3) 0.3171(3) 0.5117(3) 0.0360(8) Uani 1 1 d . U . . .
C12 C 0.7155(3) 0.2388(4) 0.7537(3) 0.0464(10) Uani 1 1 d . U . . .
H12 H 0.7851 0.2777 0.8041 0.056 Uiso 1 1 calc R . . . .
C13 C 0.6545(3) 0.1195(4) 0.7243(3) 0.0511(10) Uani 1 1 d . U . . .
H13 H 0.6740 0.0603 0.7505 0.061 Uiso 1 1 calc R . . . .
C14 C 0.5577(3) 0.0994(4) 0.6484(3) 0.0481(10) Uani 1 1 d . U . . .
H14 H 0.5004 0.0238 0.6137 0.058 Uiso 1 1 calc R . . . .
C15 C 0.6103(3) 0.4976(3) 0.7643(3) 0.0433(9) Uani 1 1 d . U . . .
H15A H 0.5337 0.4708 0.7170 0.052 Uiso 1 1 calc R . . . .
H15B H 0.6425 0.5862 0.7784 0.052 Uiso 1 1 calc R . . . .
C16 C 0.5907(4) 0.4806(4) 0.8649(3) 0.0517(10) Uani 1 1 d . U . . .
H16A H 0.5470 0.3947 0.8497 0.062 Uiso 1 1 calc R . . . .
H16B H 0.6681 0.4947 0.9078 0.062 Uiso 1 1 calc R . . . .
C17 C 0.5241(4) 0.5665(4) 0.9218(3) 0.0446(9) Uani 1 1 d . U . . .
O17 O 0.4204(2) 0.5436(3) 0.9256(2) 0.0571(8) Uani 1 1 d . U . . .
O18 O 0.5953(2) 0.6822(2) 0.9721(2) 0.0536(7) Uani 1 1 d . U . . .
C19 C 0.5372(4) 0.7774(4) 1.0222(4) 0.0659(13) Uani 1 1 d . U . . .
H19A H 0.5968 0.8501 1.0712 0.079 Uiso 1 1 calc R . . . .
H19B H 0.4820 0.7468 1.0615 0.079 Uiso 1 1 calc R . . . .
C20 C 0.4694(4) 0.8160(3) 0.9456(3) 0.0511(10) Uani 1 1 d . U . . .
C21 C 0.3567(4) 0.8286(4) 0.9522(4) 0.0691(13) Uani 1 1 d . U . . .
H21 H 0.3180 0.8086 1.0023 0.083 Uiso 1 1 calc R . . . .
C22 C 0.2997(5) 0.8704(5) 0.8857(5) 0.0878(18) Uani 1 1 d . U . . .
H22 H 0.2217 0.8803 0.8908 0.105 Uiso 1 1 calc R . . . .
C23 C 0.3545(6) 0.8984(5) 0.8110(4) 0.0857(18) Uani 1 1 d . U . . .
H23 H 0.3151 0.9301 0.7671 0.103 Uiso 1 1 calc R . . . .
C24 C 0.4641(5) 0.8803(4) 0.8009(4) 0.0719(14) Uani 1 1 d . U . . .
H24 H 0.5005 0.8941 0.7474 0.086 Uiso 1 1 calc R . . . .
C25 C 0.5219(4) 0.8415(4) 0.8699(4) 0.0684(13) Uani 1 1 d . U . . .
H25 H 0.6002 0.8321 0.8650 0.082 Uiso 1 1 calc R . . . .
N31 N 0.8540(2) 0.5994(3) 0.4588(2) 0.0373(7) Uani 1 1 d . U . . .
H31 H 0.8326 0.5851 0.5124 0.045 Uiso 1 1 calc R . . . .
C32 C 0.7702(3) 0.5459(3) 0.3724(3) 0.0384(8) Uani 1 1 d . U . . .
O32 O 0.6768(2) 0.4773(2) 0.37008(19) 0.0437(6) Uani 1 1 d . U . . .
C33 C 0.7947(3) 0.5649(3) 0.2750(3) 0.0429(9) Uani 1 1 d . U . . .
H33 H 0.7185 0.5297 0.2252 0.051 Uiso 1 1 calc R . . . .
N34 N 0.8288(3) 0.6951(3) 0.2898(2) 0.0403(7) Uani 1 1 d . U . . .
C35 C 0.9240(3) 0.7826(3) 0.3577(3) 0.0390(9) Uani 1 1 d . U . . .
C36 C 1.0032(3) 0.7578(3) 0.4301(3) 0.0369(8) Uani 1 1 d . U . . .
C37 C 1.1220(3) 0.8257(3) 0.4581(3) 0.0424(9) Uani 1 1 d . U . . .
H37 H 1.1487 0.8806 0.4250 0.051 Uiso 1 1 calc R . . . .
C38 C 1.2001(3) 0.8143(3) 0.5319(3) 0.0459(10) Uani 1 1 d . U . . .
H38 H 1.2793 0.8618 0.5499 0.055 Uiso 1 1 calc R . . . .
C39 C 1.1630(3) 0.7334(3) 0.5800(3) 0.0434(9) Uani 1 1 d . U . . .
H39 H 1.2165 0.7262 0.6317 0.052 Uiso 1 1 calc R . . . .
C40 C 1.0497(3) 0.6640(3) 0.5530(3) 0.0399(9) Uani 1 1 d . U . . .
H40 H 1.0253 0.6082 0.5859 0.048 Uiso 1 1 calc R . . . .
C41 C 0.9685(3) 0.6735(3) 0.4775(3) 0.0359(8) Uani 1 1 d . U . . .
C42 C 0.7715(3) 0.7474(4) 0.2332(3) 0.0497(10) Uani 1 1 d . U . . .
H42 H 0.7037 0.7062 0.1810 0.060 Uiso 1 1 calc R . . . .
C43 C 0.8272(4) 0.8679(4) 0.2638(3) 0.0540(11) Uani 1 1 d . U . . .
H43 H 0.8062 0.9260 0.2370 0.065 Uiso 1 1 calc R . . . .
C44 C 0.9228(3) 0.8914(4) 0.3433(3) 0.0487(10) Uani 1 1 d . U . . .
H44 H 0.9767 0.9688 0.3801 0.058 Uiso 1 1 calc R . . . .
C45 C 0.8813(3) 0.4918(3) 0.2274(3) 0.0446(9) Uani 1 1 d . U . . .
H45A H 0.8539 0.4049 0.2209 0.054 Uiso 1 1 calc R . . . .
H45B H 0.9593 0.5259 0.2732 0.054 Uiso 1 1 calc R . . . .
C46 C 0.8944(4) 0.4959(4) 0.1213(3) 0.0535(11) Uani 1 1 d D U . . .
H46A H 0.8158 0.4909 0.0848 0.064 Uiso 0.587(7) 1 calc R . P A 1
H46B H 0.9459 0.5766 0.1307 0.064 Uiso 0.587(7) 1 calc R . P A 1
H46C H 0.8215 0.4468 0.0712 0.064 Uiso 0.413(7) 1 calc R . P A 2
H46D H 0.9076 0.5821 0.1245 0.064 Uiso 0.413(7) 1 calc R . P A 2
C47A C 0.9429(8) 0.3985(10) 0.0573(6) 0.051(2) Uani 0.587(7) 1 d D U P A 1
O47A O 0.8964(5) 0.3169(6) -0.0217(5) 0.090(2) Uani 0.587(7) 1 d D U P A 1
O48A O 1.0530(5) 0.3987(6) 0.0974(4) 0.072(2) Uani 0.587(7) 1 d D U P A 1
C49A C 1.1033(17) 0.2942(15) 0.0506(14) 0.076(5) Uani 0.587(7) 1 d D U P A 1
H49A H 1.1887 0.3263 0.0546 0.091 Uiso 0.587(7) 1 calc R . P A 1
H49B H 1.0672 0.2559 -0.0230 0.091 Uiso 0.587(7) 1 calc R . P A 1
C47B C 0.9957(10) 0.4445(11) 0.0890(11) 0.051(2) Uani 0.413(7) 1 d D U P A 2
O47B O 1.0894(7) 0.5055(7) 0.0943(5) 0.059(2) Uani 0.413(7) 1 d D U P A 2
O48B O 0.9731(8) 0.3201(7) 0.0545(8) 0.072(3) Uani 0.413(7) 1 d D U P A 2
C49B C 1.074(3) 0.267(3) 0.028(2) 0.076(5) Uani 0.413(7) 1 d D U P A 2
H49C H 1.1458 0.3332 0.0413 0.091 Uiso 0.413(7) 1 calc R . P A 2
H49D H 1.0584 0.2130 -0.0454 0.091 Uiso 0.413(7) 1 calc R . P A 2
C50 C 1.0901(4) 0.1931(4) 0.0946(4) 0.0641(12) Uani 1 1 d D U . . .
C51 C 1.1428(4) 0.0960(4) 0.0566(4) 0.0671(13) Uani 1 1 d . U . . .
H51 H 1.1796 0.0885 -0.0015 0.081 Uiso 1 1 calc R . . . .
C52 C 1.1428(4) 0.0101(5) 0.1015(4) 0.0715(14) Uani 1 1 d . U . . .
H52 H 1.1775 -0.0576 0.0734 0.086 Uiso 1 1 calc R . . . .
C53 C 1.0921(4) 0.0219(5) 0.1876(4) 0.0654(12) Uani 1 1 d . U . . .
H53 H 1.0927 -0.0367 0.2196 0.078 Uiso 1 1 calc R . . . .
C54 C 1.0405(4) 0.1204(4) 0.2268(4) 0.0572(11) Uani 1 1 d . U . . .
H54 H 1.0043 0.1287 0.2853 0.069 Uiso 1 1 calc R . . . .
C55 C 1.0414(4) 0.2047(4) 0.1818(4) 0.0620(12) Uani 1 1 d . U . . .
H55 H 1.0080 0.2732 0.2106 0.074 Uiso 1 1 calc R . . . .

loop_
_atom_site_aniso_label
_atom_site_aniso_U_11
_atom_site_aniso_U_22
_atom_site_aniso_U_33
_atom_site_aniso_U_23
_atom_site_aniso_U_13
_atom_site_aniso_U_12
N1 0.0300(16) 0.0435(17) 0.0378(17) 0.0189(14) 0.0101(13) 0.0053(13)
C2 0.038(2) 0.038(2) 0.041(2) 0.0162(17) 0.0091(17) 0.0087(17)
O2 0.0357(15) 0.0450(15) 0.0448(15) 0.0199(12) 0.0085(12) 0.0006(12)
C3 0.041(2) 0.039(2) 0.041(2) 0.0164(17) 0.0059(17) 0.0030(17)
N4 0.0343(17) 0.0448(18) 0.0471(18) 0.0215(15) 0.0111(14) 0.0059(14)
C5 0.030(2) 0.041(2) 0.049(2) 0.0191(18) 0.0116(17) 0.0083(16)
C6 0.035(2) 0.0351(19) 0.043(2) 0.0151(17) 0.0136(16) 0.0098(16)
C7 0.031(2) 0.039(2) 0.059(2) 0.0212(19) 0.0133(18) 0.0094(16)
C8 0.028(2) 0.045(2) 0.062(3) 0.017(2) 0.0106(19) 0.0060(17)
C9 0.034(2) 0.046(2) 0.056(2) 0.017(2) 0.0058(18) 0.0118(18)
C10 0.032(2) 0.044(2) 0.050(2) 0.0225(18) 0.0118(17) 0.0124(17)
C11 0.0297(19) 0.0360(19) 0.044(2) 0.0148(17) 0.0129(16) 0.0089(15)
C12 0.038(2) 0.060(3) 0.053(2) 0.033(2) 0.0120(18) 0.0147(19)
C13 0.043(2) 0.056(3) 0.065(3) 0.035(2) 0.009(2) 0.015(2)
C14 0.040(2) 0.044(2) 0.067(3) 0.029(2) 0.015(2) 0.0089(18)
C15 0.040(2) 0.046(2) 0.047(2) 0.0223(18) 0.0100(18) 0.0078(18)
C16 0.058(3) 0.055(2) 0.052(2) 0.026(2) 0.021(2) 0.018(2)
C17 0.055(3) 0.049(2) 0.041(2) 0.0267(19) 0.0121(19) 0.017(2)
O17 0.0408(17) 0.075(2) 0.0619(18) 0.0345(16) 0.0085(14) 0.0109(14)
O18 0.0511(17) 0.0480(17) 0.0635(18) 0.0223(14) 0.0102(14) 0.0122(14)
C19 0.083(3) 0.058(3) 0.062(3) 0.021(2) 0.014(3) 0.028(3)
C20 0.056(3) 0.040(2) 0.055(3) 0.0138(19) 0.013(2) 0.0132(19)
C21 0.057(3) 0.072(3) 0.074(3) 0.017(3) 0.013(3) 0.024(3)
C22 0.066(3) 0.086(4) 0.097(4) 0.007(3) 0.000(3) 0.044(3)
C23 0.110(5) 0.067(3) 0.067(3) 0.008(3) -0.026(3) 0.044(3)
C24 0.091(4) 0.058(3) 0.071(3) 0.032(3) 0.004(3) 0.016(3)
C25 0.066(3) 0.077(3) 0.077(3) 0.043(3) 0.019(3) 0.023(3)
N31 0.0302(16) 0.0453(17) 0.0406(17) 0.0215(14) 0.0103(14) 0.0061(14)
C32 0.031(2) 0.043(2) 0.041(2) 0.0157(17) 0.0066(17) 0.0080(17)
O32 0.0318(14) 0.0494(15) 0.0484(15) 0.0225(13) 0.0053(12) -0.0015(12)
C33 0.039(2) 0.046(2) 0.045(2) 0.0219(18) 0.0070(18) 0.0031(17)
N34 0.0354(17) 0.0406(17) 0.0473(18) 0.0213(15) 0.0069(14) 0.0050(14)
C35 0.031(2) 0.040(2) 0.047(2) 0.0178(18) 0.0106(17) 0.0060(16)
C36 0.033(2) 0.0356(19) 0.042(2) 0.0146(17) 0.0099(16) 0.0067(16)
C37 0.039(2) 0.037(2) 0.052(2) 0.0167(18) 0.0127(19) 0.0062(17)
C38 0.029(2) 0.043(2) 0.059(2) 0.0124(19) 0.0059(18) 0.0048(17)
C39 0.039(2) 0.043(2) 0.045(2) 0.0116(18) 0.0027(17) 0.0121(18)
C40 0.036(2) 0.044(2) 0.043(2) 0.0179(17) 0.0111(17) 0.0128(17)
C41 0.0298(19) 0.0361(19) 0.040(2) 0.0110(16) 0.0091(16) 0.0074(15)
C42 0.038(2) 0.062(3) 0.057(2) 0.033(2) 0.0094(19) 0.012(2)
C43 0.051(3) 0.056(3) 0.069(3) 0.035(2) 0.013(2) 0.021(2)
C44 0.044(2) 0.043(2) 0.065(3) 0.027(2) 0.013(2) 0.0108(18)
C45 0.039(2) 0.050(2) 0.049(2) 0.0261(19) 0.0077(18) 0.0058(18)
C46 0.052(3) 0.067(3) 0.053(2) 0.032(2) 0.018(2) 0.018(2)
C47A 0.034(6) 0.095(8) 0.046(6) 0.046(5) 0.012(5) 0.030(6)
O47A 0.047(4) 0.106(5) 0.078(4) -0.010(4) -0.008(3) 0.021(3)
O48A 0.052(4) 0.076(5) 0.071(4) 0.006(3) -0.008(3) 0.026(4)
C49A 0.085(9) 0.066(8) 0.080(8) 0.019(7) 0.022(8) 0.037(8)
C47B 0.034(6) 0.095(8) 0.046(6) 0.046(5) 0.012(5) 0.030(6)
O47B 0.058(5) 0.069(6) 0.060(5) 0.036(4) 0.004(4) 0.021(4)
O48B 0.051(6) 0.064(5) 0.119(9) 0.051(6) 0.041(6) 0.012(5)
C49B 0.085(9) 0.066(8) 0.080(8) 0.019(7) 0.022(8) 0.037(8)
C50 0.060(3) 0.058(3) 0.072(3) 0.021(2) 0.015(3) 0.012(2)
C51 0.050(3) 0.073(3) 0.084(3) 0.026(3) 0.031(2) 0.024(2)
C52 0.049(3) 0.081(3) 0.090(4) 0.029(3) 0.023(3) 0.028(3)
C53 0.048(3) 0.078(3) 0.071(3) 0.024(3) 0.013(2) 0.024(2)
C54 0.042(2) 0.055(3) 0.065(3) 0.011(2) 0.008(2) 0.010(2)
C55 0.055(3) 0.057(3) 0.068(3) 0.013(2) 0.015(2) 0.019(2)

loop_
_atom_type_symbol
_atom_type_description
_atom_type_scat_dispersion_real
_atom_type_scat_dispersion_imag
_atom_type_scat_source
C C 0.0150 0.0070 'International Tables Vol C Tables 4.2.6.8 and 6.1.1.4'
H H 0.0000 0.0000 'International Tables Vol C Tables 4.2.6.8 and 6.1.1.4'
N N 0.0250 0.0140 'International Tables Vol C Tables 4.2.6.8 and 6.1.1.4'
O O 0.0410 0.0250 'International Tables Vol C Tables 4.2.6.8 and 6.1.1.4'

loop_
_geom_angle_atom_site_label_1
_geom_angle_atom_site_label_2
_geom_angle_atom_site_label_3
_geom_angle
C2 N1 H1 114.1
C2 N1 C11 131.9(3)
C11 N1 H1 114.1
N1 C2 C3 120.0(3)
O2 C2 N1 121.4(3)
O2 C2 C3 118.5(3)
C2 C3 H3 106.6
C2 C3 C15 110.4(3)
N4 C3 C2 113.2(3)
N4 C3 H3 106.6
N4 C3 C15 112.9(3)
C15 C3 H3 106.6
C5 N4 C3 126.8(3)
C12 N4 C3 123.3(3)
C12 N4 C5 109.7(3)
N4 C5 C6 124.2(3)
N4 C5 C14 106.5(3)
C14 C5 C6 129.2(3)
C7 C6 C5 118.6(3)
C11 C6 C5 124.2(3)
C11 C6 C7 117.1(3)
C6 C7 H7 118.8
C8 C7 C6 122.3(3)
C8 C7 H7 118.8
C7 C8 H8 120.1
C7 C8 C9 119.7(3)
C9 C8 H8 120.1
C8 C9 H9 120.3
C10 C9 C8 119.5(4)
C10 C9 H9 120.3
C9 C10 H10 119.2
C9 C10 C11 121.7(3)
C11 C10 H10 119.2
N1 C11 C6 124.9(3)
C10 C11 N1 115.5(3)
C10 C11 C6 119.6(3)
N4 C12 H12 126.0
C13 C12 N4 108.0(4)
C13 C12 H12 126.0
C12 C13 H13 126.1
C12 C13 C14 107.9(3)
C14 C13 H13 126.1
C5 C14 C13 107.9(4)
C5 C14 H14 126.0
C13 C14 H14 126.0
C3 C15 H15A 109.4
C3 C15 H15B 109.4
C3 C15 C16 111.4(3)
H15A C15 H15B 108.0
C16 C15 H15A 109.4
C16 C15 H15B 109.4
C15 C16 H16A 109.4
C15 C16 H16B 109.4
H16A C16 H16B 108.0
C17 C16 C15 111.4(3)
C17 C16 H16A 109.4
C17 C16 H16B 109.4
O17 C17 C16 127.0(4)
O17 C17 O18 122.0(4)
O18 C17 C16 111.1(4)
C17 O18 C19 116.0(3)
O18 C19 H19A 109.3
O18 C19 H19B 109.3
O18 C19 C20 111.6(3)
H19A C19 H19B 108.0
C20 C19 H19A 109.3
C20 C19 H19B 109.3
C21 C20 C19 120.5(4)
C21 C20 C25 119.1(4)
C25 C20 C19 120.4(4)
C20 C21 H21 120.3
C20 C21 C22 119.4(5)
C22 C21 H21 120.3
C21 C22 H22 119.5
C21 C22 C23 121.0(5)
C23 C22 H22 119.5
C22 C23 H23 120.1
C24 C23 C22 119.8(5)
C24 C23 H23 120.1
C23 C24 H24 120.6
C23 C24 C25 118.7(5)
C25 C24 H24 120.6
C20 C25 C24 121.9(5)
C20 C25 H25 119.1
C24 C25 H25 119.1
C32 N31 H31 114.3
C32 N31 C41 131.4(3)
C41 N31 H31 114.3
N31 C32 C33 119.7(3)
O32 C32 N31 121.4(3)
O32 C32 C33 118.8(3)
C32 C33 H33 106.5
C32 C33 C45 111.2(3)
N34 C33 C32 112.3(3)
N34 C33 H33 106.5
N34 C33 C45 113.4(3)
C45 C33 H33 106.5
C35 N34 C33 126.9(3)
C42 N34 C33 123.4(3)
C42 N34 C35 109.6(3)
N34 C35 C36 123.9(3)
C44 C35 N34 106.5(3)
C44 C35 C36 129.6(3)
C37 C36 C35 118.3(3)
C41 C36 C35 124.3(3)
C41 C36 C37 117.4(3)
C36 C37 H37 119.1
C38 C37 C36 121.8(3)
C38 C37 H37 119.1
C37 C38 H38 120.1
C37 C38 C39 119.8(3)
C39 C38 H38 120.1
C38 C39 H39 120.0
C40 C39 C38 120.0(4)
C40 C39 H39 120.0
C39 C40 H40 119.4
C39 C40 C41 121.2(3)
C41 C40 H40 119.4
C36 C41 N31 124.6(3)
C40 C41 N31 115.6(3)
C40 C41 C36 119.7(3)
N34 C42 H42 125.7
C43 C42 N34 108.5(4)
C43 C42 H42 125.7
C42 C43 H43 126.3
C42 C43 C44 107.4(3)
C44 C43 H43 126.3
C35 C44 C43 108.0(4)
C35 C44 H44 126.0
C43 C44 H44 126.0
C33 C45 H45A 109.2
C33 C45 H45B 109.2
C33 C45 C46 111.9(3)
H45A C45 H45B 107.9
C46 C45 H45A 109.2
C46 C45 H45B 109.2
C45 C46 H46A 108.6
C45 C46 H46B 108.6
C45 C46 H46C 110.0
C45 C46 H46D 110.0
H46A C46 H46B 107.5
H46C C46 H46D 108.3
C47A C46 C45 114.9(5)
C47A C46 H46A 108.6
C47A C46 H46B 108.6
C47B C46 C45 108.7(6)
C47B C46 H46C 110.0
C47B C46 H46D 110.0
O47A C47A C46 128.4(7)
O47A C47A O48A 117.3(7)
O48A C47A C46 114.2(7)
C47A O48A C49A 119.6(10)
O48A C49A H49A 107.9
O48A C49A H49B 107.9
O48A C49A C50 117.6(9)
H49A C49A H49B 107.2
C50 C49A H49A 107.9
C50 C49A H49B 107.9
O47B C47B C46 123.7(10)
O47B C47B O48B 122.0(10)
O48B C47B C46 114.2(9)
C47B O48B C49B 115.4(14)
O48B C49B H49C 110.5
O48B C49B H49D 110.5
O48B C49B C50 106.3(11)
H49C C49B H49D 108.7
C50 C49B H49C 110.5
C50 C49B H49D 110.5
C51 C50 C49A 119.5(6)
C51 C50 C49B 116.3(8)
C51 C50 C55 118.3(4)
C55 C50 C49A 121.5(6)
C55 C50 C49B 124.7(7)
C50 C51 H51 119.5
C52 C51 C50 120.9(4)
C52 C51 H51 119.5
C51 C52 H52 120.0
C51 C52 C53 120.0(5)
C53 C52 H52 120.0
C52 C53 H53 120.4
C52 C53 C54 119.2(5)
C54 C53 H53 120.4
C53 C54 H54 119.9
C55 C54 C53 120.1(4)
C55 C54 H54 119.9
C50 C55 H55 119.3
C54 C55 C50 121.4(4)
C54 C55 H55 119.3

loop_
_geom_bond_atom_site_label_1
_geom_bond_atom_site_label_2
_geom_bond_distance
N1 H1 0.8800
N1 C2 1.362(5)
N1 C11 1.404(4)
C2 O2 1.230(4)
C2 C3 1.508(5)
C3 H3 1.0000
C3 N4 1.455(4)
C3 C15 1.517(5)
N4 C5 1.379(5)
N4 C12 1.369(5)
C5 C6 1.455(5)
C5 C14 1.382(5)
C6 C7 1.411(5)
C6 C11 1.408(5)
C7 H7 0.9500
C7 C8 1.370(5)
C8 H8 0.9500
C8 C9 1.392(5)
C9 H9 0.9500
C9 C10 1.367(5)
C10 H10 0.9500
C10 C11 1.401(5)
C12 H12 0.9500
C12 C13 1.359(5)
C13 H13 0.9500
C13 C14 1.403(6)
C14 H14 0.9500
C15 H15A 0.9900
C15 H15B 0.9900
C15 C16 1.535(5)
C16 H16A 0.9900
C16 H16B 0.9900
C16 C17 1.468(5)
C17 O17 1.206(5)
C17 O18 1.367(5)
O18 C19 1.440(5)
C19 H19A 0.9900
C19 H19B 0.9900
C19 C20 1.519(6)
C20 C21 1.365(6)
C20 C25 1.378(6)
C21 H21 0.9500
C21 C22 1.374(7)
C22 H22 0.9500
C22 C23 1.390(8)
C23 H23 0.9500
C23 C24 1.354(7)
C24 H24 0.9500
C24 C25 1.381(6)
C25 H25 0.9500
N31 H31 0.8800
N31 C32 1.360(4)
N31 C41 1.406(4)
C32 O32 1.226(4)
C32 C33 1.514(5)
C33 H33 1.0000
C33 N34 1.455(4)
C33 C45 1.515(5)
N34 C35 1.383(5)
N34 C42 1.364(5)
C35 C36 1.452(5)
C35 C44 1.375(5)
C36 C37 1.414(5)
C36 C41 1.405(5)
C37 H37 0.9500
C37 C38 1.374(5)
C38 H38 0.9500
C38 C39 1.386(5)
C39 H39 0.9500
C39 C40 1.365(5)
C40 H40 0.9500
C40 C41 1.403(5)
C42 H42 0.9500
C42 C43 1.352(6)
C43 H43 0.9500
C43 C44 1.416(6)
C44 H44 0.9500
C45 H45A 0.9900
C45 H45B 0.9900
C45 C46 1.538(5)
C46 H46A 0.9900
C46 H46B 0.9900
C46 H46C 0.9900
C46 H46D 0.9900
C46 C47A 1.451(9)
C46 C47B 1.474(11)
C47A O47A 1.192(9)
C47A O48A 1.353(8)
O48A C49A 1.452(11)
C49A H49A 0.9900
C49A H49B 0.9900
C49A C50 1.518(11)
C47B O47B 1.177(11)
C47B O48B 1.348(12)
O48B C49B 1.462(15)
C49B H49C 0.9900
C49B H49D 0.9900
C49B C50 1.509(14)
C50 C51 1.380(6)
C50 C55 1.384(6)
C51 H51 0.9500
C51 C52 1.371(6)
C52 H52 0.9500
C52 C53 1.383(6)
C53 H53 0.9500
C53 C54 1.386(6)
C54 H54 0.9500
C54 C55 1.355(6)
C55 H55 0.9500

loop_
_geom_hbond_atom_site_label_D
_geom_hbond_atom_site_label_H
_geom_hbond_atom_site_label_A
_geom_hbond_distance_DH
_geom_hbond_distance_HA
_geom_hbond_distance_DA
_geom_hbond_angle_DHA
N1 H1 O32 0.88 1.99 2.845(4) 163.4
N31 H31 O2 0.88 1.98 2.833(4) 163.7

loop_
_geom_torsion_atom_site_label_1
_geom_torsion_atom_site_label_2
_geom_torsion_atom_site_label_3
_geom_torsion_atom_site_label_4
_geom_torsion
N1 C2 C3 N4 52.2(4)
N1 C2 C3 C15 -75.5(4)
C2 N1 C11 C6 -31.1(6)
C2 N1 C11 C10 152.1(4)
C2 C3 N4 C5 -59.8(5)
C2 C3 N4 C12 125.8(4)
C2 C3 C15 C16 -177.8(3)
O2 C2 C3 N4 -130.1(3)
O2 C2 C3 C15 102.2(4)
C3 N4 C5 C6 6.5(5)
C3 N4 C5 C14 -176.0(3)
C3 N4 C12 C13 175.8(3)
C3 C15 C16 C17 171.1(3)
N4 C3 C15 C16 54.4(4)
N4 C5 C6 C7 -152.8(3)
N4 C5 C6 C11 32.0(5)
N4 C5 C14 C13 0.9(4)
N4 C12 C13 C14 0.0(4)
C5 N4 C12 C13 0.5(4)
C5 C6 C7 C8 -171.9(3)
C5 C6 C11 N1 -5.1(5)
C5 C6 C11 C10 171.6(3)
C6 C5 C14 C13 178.2(4)
C6 C7 C8 C9 -1.0(6)
C7 C6 C11 N1 179.6(3)
C7 C6 C11 C10 -3.7(5)
C7 C8 C9 C10 -1.7(6)
C8 C9 C10 C11 1.6(6)
C9 C10 C11 N1 178.2(3)
C9 C10 C11 C6 1.2(5)
C11 N1 C2 O2 -174.5(3)
C11 N1 C2 C3 3.1(5)
C11 C6 C7 C8 3.7(5)
C12 N4 C5 C6 -178.4(3)
C12 N4 C5 C14 -0.9(4)
C12 C13 C14 C5 -0.6(5)
C14 C5 C6 C7 30.3(6)
C14 C5 C6 C11 -145.0(4)
C15 C3 N4 C5 66.6(4)
C15 C3 N4 C12 -107.9(4)
C15 C16 C17 O17 100.9(4)
C15 C16 C17 O18 -78.4(4)
C16 C17 O18 C19 174.0(3)
C17 O18 C19 C20 -74.6(4)
O17 C17 O18 C19 -5.4(5)
O18 C19 C20 C21 133.8(4)
O18 C19 C20 C25 -47.6(6)
C19 C20 C21 C22 176.3(4)
C19 C20 C25 C24 -178.1(4)
C20 C21 C22 C23 0.9(8)
C21 C20 C25 C24 0.5(7)
C21 C22 C23 C24 2.3(8)
C22 C23 C24 C25 -4.0(8)
C23 C24 C25 C20 2.7(7)
C25 C20 C21 C22 -2.3(7)
N31 C32 C33 N34 -55.0(4)
N31 C32 C33 C45 73.2(4)
C32 N31 C41 C36 33.3(6)
C32 N31 C41 C40 -149.8(4)
C32 C33 N34 C35 58.9(5)
C32 C33 N34 C42 -124.0(4)
C32 C33 C45 C46 172.3(3)
O32 C32 C33 N34 128.4(3)
O32 C32 C33 C45 -103.4(4)
C33 N34 C35 C36 -3.3(5)
C33 N34 C35 C44 178.7(3)
C33 N34 C42 C43 -178.1(3)
C33 C45 C46 C47A -160.5(5)
C33 C45 C46 C47B 169.0(6)
N34 C33 C45 C46 -60.1(4)
N34 C35 C36 C37 149.5(3)
N34 C35 C36 C41 -32.9(5)
N34 C35 C44 C43 -1.4(4)
N34 C42 C43 C44 -0.4(5)
C35 N34 C42 C43 -0.5(4)
C35 C36 C37 C38 175.0(3)
C35 C36 C41 N31 2.1(6)
C35 C36 C41 C40 -174.6(3)
C36 C35 C44 C43 -179.4(4)
C36 C37 C38 C39 0.8(6)
C37 C36 C41 N31 179.7(3)
C37 C36 C41 C40 3.0(5)
C37 C38 C39 C40 0.9(6)
C38 C39 C40 C41 -0.6(5)
C39 C40 C41 N31 -178.4(3)
C39 C40 C41 C36 -1.4(5)
C41 N31 C32 O32 175.5(3)
C41 N31 C32 C33 -1.1(5)
C41 C36 C37 C38 -2.7(5)
C42 N34 C35 C36 179.3(3)
C42 N34 C35 C44 1.2(4)
C42 C43 C44 C35 1.1(5)
C44 C35 C36 C37 -32.9(6)
C44 C35 C36 C41 144.7(4)
C45 C33 N34 C35 -68.2(5)
C45 C33 N34 C42 108.9(4)
C45 C46 C47A O47A 115.1(10)
C45 C46 C47A O48A -60.8(10)
C45 C46 C47B O47B -101.1(13)
C45 C46 C47B O48B 77.5(12)
C46 C47A O48A C49A 169.1(8)
C46 C47B O48B C49B -176.4(13)
C47A O48A C49A C50 -94.5(16)
O47A C47A O48A C49A -7.3(15)
O48A C49A C50 C51 -176.1(10)
O48A C49A C50 C55 -6(2)
C49A C50 C51 C52 173.3(11)
C49A C50 C55 C54 -173.3(10)
C47B O48B C49B C50 121.0(18)
O47B C47B O48B C49B 2(2)
O48B C49B C50 C51 153.5(14)
O48B C49B C50 C55 -17(3)
C49B C50 C51 C52 -168.3(16)
C49B C50 C55 C54 167.3(17)
C50 C51 C52 C53 -1.7(8)
C51 C50 C55 C54 -2.8(7)
C51 C52 C53 C54 0.8(7)
C52 C53 C54 C55 -1.0(7)
C53 C54 C55 C50 2.0(7)
C55 C50 C51 C52 2.6(7)
